data_7053769
loop_
_publ_author_name
'Qian, Hengyu'
'Cui, Xiuling'
'Tang, Mingsheng'
'Liu, Chunhui'
'Liu, Cheng'
'Wu, Yangjie'

_publ_section_title
;
 Synthesis and structure of heteroannular cyclopalladated chiral
 ferrocenylimines: theoretical interpretation of the cyclopalladated
 complexes based on density functional calculations
;
_journal_issue 3
_journal_name_full 'New Journal of Chemistry'
_journal_page_first 668
_journal_paper_doi 10.1039/b816826a
_journal_volume 33
_journal_year 2009
_chemical_formula_sum 'C35 H31 Cl Fe N O P Pd'
_chemical_formula_weight 710.28
_chemical_name_systematic
;
?
;
_space_group_IT_number 19
_symmetry_cell_setting orthorhombic
_symmetry_space_group_name_Hall 'P 2ac 2ab'
_symmetry_space_group_name_H-M 'P 21 21 21'
_atom_sites_solution_hydrogens geom
_atom_sites_solution_primary direct
_atom_sites_solution_secondary difmap
_audit_creation_method SHELXL-97
_cell_angle_alpha 90.00
_cell_angle_beta 90.00
_cell_angle_gamma 90.00
_cell_formula_units_Z 4
_cell_length_a 11.550(2)
_cell_length_b 13.138(3)
_cell_length_c 20.046(4)
_cell_measurement_reflns_used 276
_cell_measurement_temperature 291(2)
_cell_measurement_theta_max 25.2
_cell_measurement_theta_min 2
_cell_volume 3041.9(11)
_computing_cell_refinement raxis
_computing_data_collection raxis
_computing_data_reduction raxis
_computing_molecular_graphics texsan
_computing_publication_material texsan
_computing_structure_refinement 'SHELXL-97 (Sheldrick, 1997)'
_computing_structure_solution 'SHELXS-97 (Sheldrick, 1990)'
_diffrn_ambient_temperature 291(2)
_diffrn_measured_fraction_theta_full 0.966
_diffrn_measured_fraction_theta_max 0.966
_diffrn_measurement_device_type R-AXIS-IV
_diffrn_measurement_method 'Osillation frames'
_diffrn_radiation_monochromator graphite
_diffrn_radiation_source 'fine-focus sealed tube'
_diffrn_radiation_type MoK\a
_diffrn_radiation_wavelength 0.71073
_diffrn_reflns_av_R_equivalents 0.0271
_diffrn_reflns_av_sigmaI/netI 0.0605
_diffrn_reflns_limit_h_max 14
_diffrn_reflns_limit_h_min -14
_diffrn_reflns_limit_k_max 0
_diffrn_reflns_limit_k_min -17
_diffrn_reflns_limit_l_max 26
_diffrn_reflns_limit_l_min -26
_diffrn_reflns_number 12083
_diffrn_reflns_theta_full 27.60
_diffrn_reflns_theta_max 27.60
_diffrn_reflns_theta_min 1.85
_exptl_absorpt_coefficient_mu 1.238
_exptl_absorpt_correction_T_max 0.8079
_exptl_absorpt_correction_T_min 0.7899
_exptl_crystal_colour RED
_exptl_crystal_density_diffrn 1.551
_exptl_crystal_density_method 'not measured'
_exptl_crystal_description PRISMATIC
_exptl_crystal_F_000 1440
_exptl_crystal_size_max 0.20
_exptl_crystal_size_mid 0.18
_exptl_crystal_size_min 0.18
_refine_diff_density_max 0.378
_refine_diff_density_min -0.575
_refine_diff_density_rms 0.061
_refine_ls_abs_structure_details 'Flack H D (1983), Acta Cryst. A39, 876-881'
_refine_ls_abs_structure_Flack 0.488(18)
_refine_ls_extinction_coef 0.00128(12)
_refine_ls_extinction_expression Fc^*^=kFc[1+0.001xFc^2^\l^3^/sin(2\q)]^-1/4^
_refine_ls_extinction_method SHELXL
_refine_ls_goodness_of_fit_ref 0.929
_refine_ls_hydrogen_treatment mixed
_refine_ls_matrix_type full
_refine_ls_number_parameters 371
_refine_ls_number_reflns 6692
_refine_ls_number_restraints 0
_refine_ls_restrained_S_all 0.929
_refine_ls_R_factor_all 0.0443
_refine_ls_R_factor_gt 0.0301
_refine_ls_shift/su_max 0.001
_refine_ls_shift/su_mean 0.000
_refine_ls_structure_factor_coef Fsqd
_refine_ls_weighting_details 'calc w=1/[\s^2^(Fo^2^)+(0.0183P)^2^+0.0000P] where P=(Fo^2^+2Fc^2^)/3'
_refine_ls_weighting_scheme calc
_refine_ls_wR_factor_gt 0.0482
_refine_ls_wR_factor_ref 0.0501
_reflns_number_gt 5814
_reflns_number_total 6692
_reflns_threshold_expression >2sigma(I)
_cod_data_source_file b816826asup1.cif
_cod_data_source_block Rc-5
_cod_depositor_comments
;
The following automatic conversions were performed:

'_symmetry_cell_setting' value 'Orthorhombic' changed to
'orthorhombic' according to
/home/saulius/struct/CIF-dictionaries/cif_core.dic dictionary named
'cif_core.dic' version 2.4.2 from 2011-04-26.

Automatic conversion script
Id: cif_fix_values 1891 2012-01-12 08:04:46Z andrius 
;
_cod_original_cell_volume 3042.0(10)
_cod_original_sg_symbol_H-M P2(1)2(1)2(1)
_cod_database_code 7053769

loop_
_symmetry_equiv_pos_as_xyz
'x, y, z'
'-x+1/2, -y, z+1/2'
'-x, y+1/2, -z+1/2'
'x+1/2, -y+1/2, -z'

loop_
_atom_site_label
_atom_site_type_symbol
_atom_site_fract_x
_atom_site_fract_y
_atom_site_fract_z
_atom_site_U_iso_or_equiv
_atom_site_adp_type
_atom_site_occupancy
_atom_site_symmetry_multiplicity
_atom_site_calc_flag
_atom_site_refinement_flags
Pd1 Pd 0.41504(2) -0.623450(15) 0.872545(10) 0.02761(6) Uani 1 1 d .
Fe1 Fe 0.43702(4) -0.85365(3) 0.96622(2) 0.03576(12) Uani 1 1 d .
P1 P 0.38554(7) -0.48012(5) 0.93082(4) 0.02931(19) Uani 1 1 d .
Cl1 Cl 0.37542(9) -0.53353(6) 0.77073(4) 0.0468(2) Uani 1 1 d .
N1 N 0.4418(2) -0.75870(16) 0.81644(11) 0.0331(6) Uani 1 1 d .
C1 C 0.4601(3) -0.7005(2) 0.95454(14) 0.0318(7) Uani 1 1 d .
C2 C 0.3978(3) -0.7219(2) 1.01337(14) 0.0417(9) Uani 1 1 d .
H2A H 0.3194 -0.6978 1.0235 0.050 Uiso 1 1 calc R
C3 C 0.4657(4) -0.7842(3) 1.05505(16) 0.0491(10) Uani 1 1 d .
H3A H 0.4427 -0.8104 1.0988 0.059 Uiso 1 1 calc R
C4 C 0.5710(4) -0.8033(2) 1.02312(16) 0.0499(9) Uani 1 1 d .
H4A H 0.6349 -0.8446 1.0405 0.060 Uiso 1 1 calc R
C5 C 0.5690(3) -0.7514(2) 0.96172(15) 0.0375(7) Uani 1 1 d .
H5A H 0.6313 -0.7516 0.9286 0.045 Uiso 1 1 calc R
C6 C 0.2839(3) -0.9113(2) 0.93472(17) 0.0475(9) Uani 1 1 d .
H6A H 0.2078 -0.8790 0.9392 0.057 Uiso 1 1 calc R
C7 C 0.3357(4) -0.9788(3) 0.98051(19) 0.0565(11) Uani 1 1 d .
H7A H 0.3021 -1.0001 1.0232 0.068 Uiso 1 1 calc R
C8 C 0.4448(4) -1.0085(2) 0.95611(18) 0.0524(10) Uani 1 1 d .
H8A H 0.4998 -1.0541 0.9783 0.063 Uiso 1 1 calc R
C9 C 0.4606(4) -0.9603(2) 0.89402(17) 0.0478(10) Uani 1 1 d .
H9A H 0.5291 -0.9666 0.8655 0.057 Uiso 1 1 calc R
C10 C 0.3617(3) -0.9002(2) 0.88002(17) 0.0393(8) Uani 1 1 d .
C11 C 0.3467(3) -0.8351(2) 0.81824(15) 0.0374(8) Uani 1 1 d .
H11A H 0.3548 -0.8792 0.7791 0.045 Uiso 1 1 calc R
C12 C 0.2302(3) -0.7830(3) 0.81409(18) 0.0532(10) Uani 1 1 d .
H12A H 0.2262 -0.7438 0.7738 0.080 Uiso 1 1 calc R
H12B H 0.2206 -0.7389 0.8518 0.080 Uiso 1 1 calc R
H12C H 0.1700 -0.8334 0.8140 0.080 Uiso 1 1 calc R
C13 C 0.5317(3) -0.7822(2) 0.78320(15) 0.0390(8) Uani 1 1 d .
H13A H 0.5280 -0.8436 0.7602 0.047 Uiso 1 1 calc R
C14 C 0.6370(3) -0.7273(2) 0.77645(17) 0.0460(9) Uani 1 1 d .
C15 C 0.7334(4) -0.7570(3) 0.7473(2) 0.0606(11) Uani 1 1 d .
H15A H 0.7451 -0.8193 0.7262 0.073 Uiso 1 1 calc R
C16 C 0.8148(4) -0.6794(4) 0.7532(2) 0.0827(15) Uani 1 1 d .
H16A H 0.8907 -0.6804 0.7376 0.099 Uiso 1 1 calc R
C17 C 0.7637(4) -0.6040(4) 0.7851(3) 0.0975(17) Uani 1 1 d .
H17A H 0.7968 -0.5410 0.7941 0.117 Uiso 1 1 calc R
C18 C 0.4963(3) -0.3899(2) 0.90477(13) 0.0312(7) Uani 1 1 d .
C19 C 0.6084(3) -0.4246(2) 0.89823(16) 0.0442(9) Uani 1 1 d .
H19A H 0.6241 -0.4927 0.9069 0.053 Uiso 1 1 calc R
C20 C 0.6977(3) -0.3618(3) 0.87932(18) 0.0539(9) Uani 1 1 d .
H20A H 0.7726 -0.3872 0.8761 0.065 Uiso 1 1 calc R
C21 C 0.6758(4) -0.2609(3) 0.86518(18) 0.0553(10) Uani 1 1 d .
H21A H 0.7360 -0.2176 0.8530 0.066 Uiso 1 1 calc R
C22 C 0.5659(4) -0.2255(2) 0.86918(17) 0.0536(10) Uani 1 1 d .
H22A H 0.5510 -0.1581 0.8578 0.064 Uiso 1 1 calc R
C23 C 0.4754(3) -0.2865(2) 0.88963(16) 0.0429(9) Uani 1 1 d .
H23A H 0.4012 -0.2598 0.8934 0.051 Uiso 1 1 calc R
C24 C 0.2465(3) -0.4173(2) 0.91866(15) 0.0345(8) Uani 1 1 d .
C25 C 0.1647(3) -0.4574(3) 0.87508(18) 0.0454(8) Uani 1 1 d .
H25A H 0.1802 -0.5171 0.8518 0.055 Uiso 1 1 calc R
C26 C 0.0596(3) -0.4078(3) 0.8665(2) 0.0623(11) Uani 1 1 d .
H26A H 0.0045 -0.4352 0.8378 0.075 Uiso 1 1 calc R
C27 C 0.0360(4) -0.3186(3) 0.8998(2) 0.0677(13) Uani 1 1 d .
H27A H -0.0335 -0.2846 0.8926 0.081 Uiso 1 1 calc R
C28 C 0.1151(4) -0.2804(3) 0.9435(2) 0.0623(11) Uani 1 1 d .
H28A H 0.0988 -0.2210 0.9669 0.075 Uiso 1 1 calc R
C29 C 0.2189(3) -0.3289(2) 0.95317(18) 0.0481(9) Uani 1 1 d .
H29A H 0.2718 -0.3022 0.9834 0.058 Uiso 1 1 calc R
C30 C 0.3966(3) -0.48265(19) 1.02169(13) 0.0313(7) Uani 1 1 d .
C31 C 0.2993(3) -0.4974(3) 1.06027(16) 0.0471(9) Uani 1 1 d .
H31A H 0.2269 -0.5016 1.0401 0.056 Uiso 1 1 calc R
C32 C 0.3086(4) -0.5059(3) 1.12878(19) 0.0619(11) Uani 1 1 d .
H32A H 0.2426 -0.5163 1.1545 0.074 Uiso 1 1 calc R
C33 C 0.4141(5) -0.4991(3) 1.15886(16) 0.0682(12) Uani 1 1 d .
H33A H 0.4197 -0.5038 1.2050 0.082 Uiso 1 1 calc R
C34 C 0.5120(4) -0.4852(3) 1.12153(19) 0.0587(10) Uani 1 1 d .
H34A H 0.5839 -0.4809 1.1422 0.070 Uiso 1 1 calc R
C35 C 0.5035(3) -0.4777(2) 1.05250(16) 0.0426(9) Uani 1 1 d .
H35A H 0.5700 -0.4692 1.0270 0.051 Uiso 1 1 calc R
O1 O 0.6521(2) -0.6335(2) 0.80336(15) 0.0818(9) Uani 1 1 d .

loop_
_atom_site_aniso_label
_atom_site_aniso_U_11
_atom_site_aniso_U_22
_atom_site_aniso_U_33
_atom_site_aniso_U_23
_atom_site_aniso_U_13
_atom_site_aniso_U_12
Pd1 0.03731(12) 0.02275(9) 0.02278(9) 0.00055(10) 0.00140(11) 0.00225(10)
Fe1 0.0446(3) 0.0292(2) 0.0335(2) 0.00644(18) 0.0028(2) 0.0023(2)
P1 0.0369(5) 0.0248(4) 0.0262(4) -0.0012(3) 0.0002(3) 0.0047(3)
Cl1 0.0739(7) 0.0383(4) 0.0283(4) 0.0078(3) -0.0037(4) 0.0047(4)
N1 0.047(2) 0.0253(12) 0.0271(12) -0.0017(11) -0.0002(13) 0.0010(12)
C1 0.043(2) 0.0230(14) 0.0296(16) -0.0005(13) -0.0013(14) 0.0002(13)
C2 0.056(3) 0.0345(16) 0.0345(16) -0.0002(14) 0.0034(17) 0.0034(17)
C3 0.077(3) 0.0430(19) 0.0277(17) 0.0076(15) 0.0009(18) -0.0045(19)
C4 0.061(3) 0.0438(18) 0.0445(19) 0.0103(15) -0.019(2) 0.0060(19)
C5 0.038(2) 0.0379(15) 0.0370(16) 0.0047(14) -0.0036(17) 0.0008(16)
C6 0.046(2) 0.0428(18) 0.053(2) 0.0052(17) 0.0080(18) -0.0082(16)
C7 0.074(3) 0.0407(19) 0.054(2) 0.0143(19) 0.007(2) -0.015(2)
C8 0.075(3) 0.0261(15) 0.056(2) 0.0100(16) 0.002(2) 0.0058(17)
C9 0.063(3) 0.0307(16) 0.049(2) 0.0007(16) 0.0121(18) 0.0088(16)
C10 0.047(2) 0.0275(15) 0.0437(18) -0.0011(15) 0.0012(17) -0.0052(13)
C11 0.050(2) 0.0300(15) 0.0323(17) -0.0039(14) -0.0031(15) -0.0051(15)
C12 0.051(3) 0.052(2) 0.056(2) 0.0059(19) -0.0120(19) -0.0051(19)
C13 0.055(2) 0.0318(16) 0.0303(17) -0.0085(15) 0.0066(16) 0.0078(16)
C14 0.059(3) 0.0412(19) 0.0375(18) -0.0084(17) 0.0079(18) -0.0021(18)
C15 0.048(3) 0.057(2) 0.077(3) -0.026(2) 0.023(2) 0.002(2)
C16 0.061(3) 0.106(4) 0.081(3) -0.011(3) 0.032(3) -0.001(3)
C17 0.066(4) 0.073(3) 0.153(5) -0.024(3) 0.019(4) -0.024(3)
C18 0.042(2) 0.0258(15) 0.0254(14) -0.0028(13) -0.0024(13) 0.0012(14)
C19 0.050(3) 0.0334(16) 0.0494(19) 0.0047(15) 0.0036(17) 0.0030(16)
C20 0.046(2) 0.054(2) 0.062(2) 0.000(2) 0.0088(19) -0.0108(18)
C21 0.071(3) 0.051(2) 0.044(2) -0.005(2) 0.011(2) -0.023(2)
C22 0.087(3) 0.0289(14) 0.0451(19) 0.0052(16) 0.003(2) -0.0057(19)
C23 0.057(2) 0.0284(16) 0.044(2) -0.0003(15) 0.0014(17) 0.0059(16)
C24 0.040(2) 0.0319(16) 0.0314(16) 0.0051(14) 0.0041(15) 0.0080(14)
C25 0.037(2) 0.0500(19) 0.0488(19) 0.0014(19) 0.004(2) 0.0031(15)
C26 0.035(2) 0.089(3) 0.063(2) 0.011(2) -0.005(2) 0.0033(19)
C27 0.044(3) 0.080(3) 0.078(3) 0.024(3) 0.011(2) 0.025(2)
C28 0.063(3) 0.050(2) 0.074(3) 0.008(2) 0.016(2) 0.024(2)
C29 0.051(3) 0.0412(18) 0.052(2) -0.0039(17) 0.0015(18) 0.0127(17)
C30 0.043(2) 0.0230(13) 0.0285(14) 0.0001(12) 0.0035(15) 0.0056(14)
C31 0.052(3) 0.054(2) 0.0351(19) -0.0034(17) 0.0059(17) 0.0098(18)
C32 0.072(3) 0.080(3) 0.0334(19) 0.007(2) 0.019(2) 0.015(2)
C33 0.102(4) 0.076(3) 0.0260(17) 0.0044(17) 0.004(2) 0.024(3)
C34 0.073(3) 0.068(3) 0.0352(19) -0.002(2) -0.017(2) 0.003(2)
C35 0.051(2) 0.0391(18) 0.0374(19) 0.0015(16) -0.0007(17) 0.0042(17)
O1 0.068(2) 0.0658(17) 0.111(2) -0.0294(19) 0.0256(17) -0.0072(17)

loop_
_atom_type_symbol
_atom_type_description
_atom_type_scat_dispersion_real
_atom_type_scat_dispersion_imag
_atom_type_scat_source
C C 0.0033 0.0016 'International Tables Vol C Tables 4.2.6.8 and 6.1.1.4'
H H 0.0000 0.0000 'International Tables Vol C Tables 4.2.6.8 and 6.1.1.4'
N N 0.0061 0.0033 'International Tables Vol C Tables 4.2.6.8 and 6.1.1.4'
O O 0.0106 0.0060 'International Tables Vol C Tables 4.2.6.8 and 6.1.1.4'
Cl Cl 0.1484 0.1585 'International Tables Vol C Tables 4.2.6.8 and 6.1.1.4'
Fe Fe 0.3463 0.8444 'International Tables Vol C Tables 4.2.6.8 and 6.1.1.4'
Pd Pd -0.9988 1.0072 'International Tables Vol C Tables 4.2.6.8 and 6.1.1.4'
P P 0.1023 0.0942 'International Tables Vol C Tables 4.2.6.8 and 6.1.1.4'

loop_
_geom_angle_atom_site_label_1
_geom_angle_atom_site_label_2
_geom_angle_atom_site_label_3
_geom_angle
C1 Pd1 N1 88.51(10)
C1 Pd1 P1 92.09(8)
N1 Pd1 P1 179.36(8)
C1 Pd1 Cl1 175.61(10)
N1 Pd1 Cl1 89.39(7)
P1 Pd1 Cl1 90.04(3)
C2 Fe1 C6 105.65(15)
C2 Fe1 C3 40.69(13)
C6 Fe1 C3 125.79(15)
C2 Fe1 C10 124.03(13)
C6 Fe1 C10 41.18(13)
C3 Fe1 C10 162.46(15)
C2 Fe1 C9 162.20(13)
C6 Fe1 C9 68.75(15)
C3 Fe1 C9 155.96(15)
C10 Fe1 C9 40.83(13)
C2 Fe1 C4 68.28(15)
C6 Fe1 C4 164.05(14)
C3 Fe1 C4 40.23(14)
C10 Fe1 C4 154.44(15)
C9 Fe1 C4 121.45(16)
C2 Fe1 C5 67.88(14)
C6 Fe1 C5 152.58(13)
C3 Fe1 C5 67.62(13)
C10 Fe1 C5 118.85(12)
C9 Fe1 C5 108.86(14)
C4 Fe1 C5 40.48(12)
C2 Fe1 C7 119.73(15)
C6 Fe1 C7 40.61(14)
C3 Fe1 C7 109.47(15)
C10 Fe1 C7 68.31(14)
C9 Fe1 C7 67.73(15)
C4 Fe1 C7 128.38(14)
C5 Fe1 C7 165.78(14)
C2 Fe1 C1 40.57(12)
C6 Fe1 C1 116.52(14)
C3 Fe1 C1 68.67(12)
C10 Fe1 C1 104.78(11)
C9 Fe1 C1 125.42(13)
C4 Fe1 C1 69.15(12)
C5 Fe1 C1 41.10(12)
C7 Fe1 C1 152.31(15)
C2 Fe1 C8 155.03(14)
C6 Fe1 C8 68.66(16)
C3 Fe1 C8 121.80(14)
C10 Fe1 C8 68.59(13)
C9 Fe1 C8 40.39(13)
C4 Fe1 C8 110.23(15)
C5 Fe1 C8 128.27(15)
C7 Fe1 C8 40.30(15)
C1 Fe1 C8 164.12(13)
C18 P1 C24 106.64(14)
C18 P1 C30 104.42(13)
C24 P1 C30 101.71(14)
C18 P1 Pd1 106.90(10)
C24 P1 Pd1 116.39(11)
C30 P1 Pd1 119.59(9)
C13 N1 C11 116.8(3)
C13 N1 Pd1 126.8(2)
C11 N1 Pd1 116.3(2)
C2 C1 C5 105.7(3)
C2 C1 Pd1 130.9(3)
C5 C1 Pd1 123.2(2)
C2 C1 Fe1 68.96(16)
C5 C1 Fe1 69.07(16)
Pd1 C1 Fe1 123.96(14)
C3 C2 C1 109.1(3)
C3 C2 Fe1 69.80(19)
C1 C2 Fe1 70.47(17)
C3 C2 H2A 125.4
C1 C2 H2A 125.4
Fe1 C2 H2A 125.4
C4 C3 C2 108.5(3)
C4 C3 Fe1 70.1(2)
C2 C3 Fe1 69.50(18)
C4 C3 H3A 125.7
C2 C3 H3A 125.7
Fe1 C3 H3A 125.7
C3 C4 C5 107.4(3)
C3 C4 Fe1 69.7(2)
C5 C4 Fe1 69.8(2)
C3 C4 H4A 126.3
C5 C4 H4A 126.3
Fe1 C4 H4A 126.3
C4 C5 C1 109.2(3)
C4 C5 Fe1 69.8(2)
C1 C5 Fe1 69.83(18)
C4 C5 H5A 125.4
C1 C5 H5A 125.4
Fe1 C5 H5A 125.4
C7 C6 C10 107.3(3)
C7 C6 Fe1 70.2(2)
C10 C6 Fe1 69.6(2)
C7 C6 H6A 126.4
C10 C6 H6A 126.4
Fe1 C6 H6A 126.4
C8 C7 C6 109.2(3)
C8 C7 Fe1 70.1(2)
C6 C7 Fe1 69.18(19)
C8 C7 H7A 125.4
C6 C7 H7A 125.4
Fe1 C7 H7A 125.4
C7 C8 C9 107.4(3)
C7 C8 Fe1 69.58(19)
C9 C8 Fe1 69.31(17)
C7 C8 H8A 126.3
C9 C8 H8A 126.3
Fe1 C8 H8A 126.3
C8 C9 C10 108.7(3)
C8 C9 Fe1 70.30(19)
C10 C9 Fe1 69.43(19)
C8 C9 H9A 125.6
C10 C9 H9A 125.6
Fe1 C9 H9A 125.6
C9 C10 C6 107.4(3)
C9 C10 C11 124.7(3)
C6 C10 C11 127.9(3)
C9 C10 Fe1 69.7(2)
C6 C10 Fe1 69.3(2)
C11 C10 Fe1 125.12(19)
N1 C11 C12 110.5(2)
N1 C11 C10 108.4(2)
C12 C11 C10 113.8(3)
N1 C11 H11A 108.0
C12 C11 H11A 108.0
C10 C11 H11A 108.0
C11 C12 H12A 109.5
C11 C12 H12B 109.5
H12A C12 H12B 109.5
C11 C12 H12C 109.5
H12A C12 H12C 109.5
H12B C12 H12C 109.5
N1 C13 C14 128.7(3)
N1 C13 H13A 115.6
C14 C13 H13A 115.6
C15 C14 O1 109.8(3)
C15 C14 C13 128.0(3)
O1 C14 C13 122.2(3)
C14 C15 C16 108.4(4)
C14 C15 H15A 125.8
C16 C15 H15A 125.8
C17 C16 C15 106.8(4)
C17 C16 H16A 126.6
C15 C16 H16A 126.6
C16 C17 O1 109.4(4)
C16 C17 H17A 125.3
O1 C17 H17A 125.3
C19 C18 C23 117.3(3)
C19 C18 P1 118.1(2)
C23 C18 P1 124.6(3)
C20 C19 C18 122.2(3)
C20 C19 H19A 118.9
C18 C19 H19A 118.9
C19 C20 C21 119.8(3)
C19 C20 H20A 120.1
C21 C20 H20A 120.1
C22 C21 C20 119.3(3)
C22 C21 H21A 120.3
C20 C21 H21A 120.3
C21 C22 C23 121.9(3)
C21 C22 H22A 119.1
C23 C22 H22A 119.1
C22 C23 C18 119.6(3)
C22 C23 H23A 120.2
C18 C23 H23A 120.2
C29 C24 C25 118.3(3)
C29 C24 P1 120.9(3)
C25 C24 P1 120.8(2)
C26 C25 C24 119.6(3)
C26 C25 H25A 120.2
C24 C25 H25A 120.2
C27 C26 C25 120.8(4)
C27 C26 H26A 119.6
C25 C26 H26A 119.6
C28 C27 C26 119.5(4)
C28 C27 H27A 120.2
C26 C27 H27A 120.2
C27 C28 C29 120.4(4)
C27 C28 H28A 119.8
C29 C28 H28A 119.8
C28 C29 C24 121.3(4)
C28 C29 H29A 119.4
C24 C29 H29A 119.4
C31 C30 C35 119.0(3)
C31 C30 P1 120.4(3)
C35 C30 P1 120.5(2)
C30 C31 C32 120.4(4)
C30 C31 H31A 119.8
C32 C31 H31A 119.8
C33 C32 C31 120.2(4)
C33 C32 H32A 119.9
C31 C32 H32A 119.9
C32 C33 C34 120.4(3)
C32 C33 H33A 119.8
C34 C33 H33A 119.8
C33 C34 C35 119.7(4)
C33 C34 H34A 120.2
C35 C34 H34A 120.2
C30 C35 C34 120.3(3)
C30 C35 H35A 119.9
C34 C35 H35A 119.9
C14 O1 C17 105.5(3)

loop_
_geom_bond_atom_site_label_1
_geom_bond_atom_site_label_2
_geom_bond_distance
Pd1 C1 1.999(3)
Pd1 N1 2.125(2)
Pd1 P1 2.2420(8)
Pd1 Cl1 2.4022(8)
Fe1 C2 2.024(3)
Fe1 C6 2.025(4)
Fe1 C3 2.028(3)
Fe1 C10 2.029(3)
Fe1 C9 2.033(3)
Fe1 C4 2.033(4)
Fe1 C5 2.033(3)
Fe1 C7 2.039(3)
Fe1 C1 2.044(3)
Fe1 C8 2.046(3)
P1 C18 1.821(3)
P1 C24 1.822(3)
P1 C30 1.826(3)
N1 C13 1.272(4)
N1 C11 1.489(4)
C1 C2 1.410(4)
C1 C5 1.431(4)
C2 C3 1.409(5)
C2 H2A 0.9800
C3 C4 1.397(5)
C3 H3A 0.9800
C4 C5 1.407(4)
C4 H4A 0.9800
C5 H5A 0.9800
C6 C7 1.410(5)
C6 C10 1.426(5)
C6 H6A 0.9800
C7 C8 1.407(5)
C7 H7A 0.9800
C8 C9 1.408(5)
C8 H8A 0.9800
C9 C10 1.417(5)
C9 H9A 0.9800
C10 C11 1.515(4)
C11 C12 1.511(5)
C11 H11A 0.9800
C12 H12A 0.9600
C12 H12B 0.9600
C12 H12C 0.9600
C13 C14 1.421(5)
C13 H13A 0.9300
C14 C15 1.317(5)
C14 O1 1.356(4)
C15 C16 1.392(6)
C15 H15A 0.9300
C16 C17 1.319(6)
C16 H16A 0.9300
C17 O1 1.394(5)
C17 H17A 0.9300
C18 C19 1.379(5)
C18 C23 1.412(4)
C19 C20 1.374(5)
C19 H19A 0.9300
C20 C21 1.379(5)
C20 H20A 0.9300
C21 C22 1.355(5)
C21 H21A 0.9300
C22 C23 1.380(5)
C22 H22A 0.9300
C23 H23A 0.9300
C24 C29 1.389(4)
C24 C25 1.390(5)
C25 C26 1.388(5)
C25 H25A 0.9300
C26 C27 1.378(6)
C26 H26A 0.9300
C27 C28 1.361(6)
C27 H27A 0.9300
C28 C29 1.371(5)
C28 H28A 0.9300
C29 H29A 0.9300
C30 C31 1.378(5)
C30 C35 1.383(5)
C31 C32 1.382(5)
C31 H31A 0.9300
C32 C33 1.363(6)
C32 H32A 0.9300
C33 C34 1.368(6)
C33 H33A 0.9300
C34 C35 1.391(5)
C34 H34A 0.9300
C35 H35A 0.9300

loop_
_geom_torsion_atom_site_label_1
_geom_torsion_atom_site_label_2
_geom_torsion_atom_site_label_3
_geom_torsion_atom_site_label_4
_geom_torsion
C1 Pd1 P1 C18 112.88(13)
N1 Pd1 P1 C18 -89(8)
Cl1 Pd1 P1 C18 -63.28(10)
C1 Pd1 P1 C24 -128.12(14)
N1 Pd1 P1 C24 30(8)
Cl1 Pd1 P1 C24 55.72(11)
C1 Pd1 P1 C30 -5.27(16)
N1 Pd1 P1 C30 153(7)
Cl1 Pd1 P1 C30 178.57(13)
C1 Pd1 N1 C13 -97.9(3)
P1 Pd1 N1 C13 104(8)
Cl1 Pd1 N1 C13 78.2(3)
C1 Pd1 N1 C11 79.9(2)
P1 Pd1 N1 C11 -78(8)
Cl1 Pd1 N1 C11 -103.97(19)
N1 Pd1 C1 C2 -119.1(3)
P1 Pd1 C1 C2 60.7(3)
Cl1 Pd1 C1 C2 180(26)
N1 Pd1 C1 C5 57.4(2)
P1 Pd1 C1 C5 -122.9(2)
Cl1 Pd1 C1 C5 -4.0(13)
N1 Pd1 C1 Fe1 -28.43(18)
P1 Pd1 C1 Fe1 151.33(17)
Cl1 Pd1 C1 Fe1 -89.8(11)
C6 Fe1 C1 C2 83.2(2)
C3 Fe1 C1 C2 -37.3(2)
C10 Fe1 C1 C2 125.6(2)
C9 Fe1 C1 C2 165.0(2)
C4 Fe1 C1 C2 -80.6(2)
C5 Fe1 C1 C2 -117.3(3)
C7 Fe1 C1 C2 54.2(4)
C8 Fe1 C1 C2 -171.3(5)
C2 Fe1 C1 C5 117.3(3)
C6 Fe1 C1 C5 -159.58(18)
C3 Fe1 C1 C5 80.0(2)
C10 Fe1 C1 C5 -117.17(18)
C9 Fe1 C1 C5 -77.8(2)
C4 Fe1 C1 C5 36.71(19)
C7 Fe1 C1 C5 171.5(3)
C8 Fe1 C1 C5 -54.1(5)
C2 Fe1 C1 Pd1 -126.0(3)
C6 Fe1 C1 Pd1 -42.8(2)
C3 Fe1 C1 Pd1 -163.3(2)
C10 Fe1 C1 Pd1 -0.4(2)
C9 Fe1 C1 Pd1 39.0(3)
C4 Fe1 C1 Pd1 153.5(2)
C5 Fe1 C1 Pd1 116.7(3)
C7 Fe1 C1 Pd1 -71.8(4)
C8 Fe1 C1 Pd1 62.7(6)
C5 C1 C2 C3 -0.3(3)
Pd1 C1 C2 C3 176.6(2)
Fe1 C1 C2 C3 59.3(2)
C5 C1 C2 Fe1 -59.6(2)
Pd1 C1 C2 Fe1 117.3(2)
C6 Fe1 C2 C3 127.3(2)
C10 Fe1 C2 C3 168.3(2)
C9 Fe1 C2 C3 -163.8(5)
C4 Fe1 C2 C3 -37.1(2)
C5 Fe1 C2 C3 -80.9(2)
C7 Fe1 C2 C3 85.7(3)
C1 Fe1 C2 C3 -120.0(3)
C8 Fe1 C2 C3 54.4(5)
C6 Fe1 C2 C1 -112.7(2)
C3 Fe1 C2 C1 120.0(3)
C10 Fe1 C2 C1 -71.6(3)
C9 Fe1 C2 C1 -43.7(6)
C4 Fe1 C2 C1 82.9(2)
C5 Fe1 C2 C1 39.10(19)
C7 Fe1 C2 C1 -154.3(2)
C8 Fe1 C2 C1 174.4(3)
C1 C2 C3 C4 -0.3(4)
Fe1 C2 C3 C4 59.4(2)
C1 C2 C3 Fe1 -59.7(2)
C2 Fe1 C3 C4 -119.7(3)
C6 Fe1 C3 C4 169.45(19)
C10 Fe1 C3 C4 -153.5(4)
C9 Fe1 C3 C4 48.2(4)
C5 Fe1 C3 C4 -38.10(18)
C7 Fe1 C3 C4 127.0(2)
C1 Fe1 C3 C4 -82.5(2)
C8 Fe1 C3 C4 84.1(2)
C6 Fe1 C3 C2 -70.8(2)
C10 Fe1 C3 C2 -33.8(5)
C9 Fe1 C3 C2 167.9(3)
C4 Fe1 C3 C2 119.7(3)
C5 Fe1 C3 C2 81.6(2)
C7 Fe1 C3 C2 -113.3(2)
C1 Fe1 C3 C2 37.2(2)
C8 Fe1 C3 C2 -156.2(2)
C2 C3 C4 C5 0.7(4)
Fe1 C3 C4 C5 59.8(2)
C2 C3 C4 Fe1 -59.1(2)
C2 Fe1 C4 C3 37.55(19)
C6 Fe1 C4 C3 -32.7(6)
C10 Fe1 C4 C3 161.8(3)
C9 Fe1 C4 C3 -159.16(19)
C5 Fe1 C4 C3 118.5(3)
C7 Fe1 C4 C3 -73.9(3)
C1 Fe1 C4 C3 81.2(2)
C8 Fe1 C4 C3 -115.7(2)
C2 Fe1 C4 C5 -80.9(2)
C6 Fe1 C4 C5 -151.2(5)
C3 Fe1 C4 C5 -118.5(3)
C10 Fe1 C4 C5 43.3(4)
C9 Fe1 C4 C5 82.4(2)
C7 Fe1 C4 C5 167.6(2)
C1 Fe1 C4 C5 -37.25(18)
C8 Fe1 C4 C5 125.8(2)
C3 C4 C5 C1 -0.9(4)
Fe1 C4 C5 C1 58.8(2)
C3 C4 C5 Fe1 -59.8(2)
C2 C1 C5 C4 0.8(3)
Pd1 C1 C5 C4 -176.4(2)
Fe1 C1 C5 C4 -58.8(2)
C2 C1 C5 Fe1 59.5(2)
Pd1 C1 C5 Fe1 -117.7(2)
C2 Fe1 C5 C4 82.0(2)
C6 Fe1 C5 C4 163.3(3)
C3 Fe1 C5 C4 37.9(2)
C10 Fe1 C5 C4 -160.2(2)
C9 Fe1 C5 C4 -116.7(2)
C7 Fe1 C5 C4 -43.1(6)
C1 Fe1 C5 C4 120.6(3)
C8 Fe1 C5 C4 -75.8(2)
C2 Fe1 C5 C1 -38.61(17)
C6 Fe1 C5 C1 42.7(4)
C3 Fe1 C5 C1 -82.7(2)
C10 Fe1 C5 C1 79.1(2)
C9 Fe1 C5 C1 122.70(19)
C4 Fe1 C5 C1 -120.6(3)
C7 Fe1 C5 C1 -163.7(5)
C8 Fe1 C5 C1 163.61(18)
C2 Fe1 C6 C7 -117.7(2)
C3 Fe1 C6 C7 -77.9(3)
C10 Fe1 C6 C7 118.1(3)
C9 Fe1 C6 C7 80.1(2)
C4 Fe1 C6 C7 -52.4(6)
C5 Fe1 C6 C7 170.3(3)
C1 Fe1 C6 C7 -159.8(2)
C8 Fe1 C6 C7 36.7(2)
C2 Fe1 C6 C10 124.22(19)
C3 Fe1 C6 C10 163.98(18)
C9 Fe1 C6 C10 -37.96(17)
C4 Fe1 C6 C10 -170.5(4)
C5 Fe1 C6 C10 52.2(4)
C7 Fe1 C6 C10 -118.1(3)
C1 Fe1 C6 C10 82.1(2)
C8 Fe1 C6 C10 -81.5(2)
C10 C6 C7 C8 1.1(4)
Fe1 C6 C7 C8 -58.9(3)
C10 C6 C7 Fe1 60.0(2)
C2 Fe1 C7 C8 -160.2(2)
C6 Fe1 C7 C8 120.7(3)
C3 Fe1 C7 C8 -116.6(2)
C10 Fe1 C7 C8 82.0(2)
C9 Fe1 C7 C8 37.9(2)
C4 Fe1 C7 C8 -75.4(3)
C5 Fe1 C7 C8 -40.9(7)
C1 Fe1 C7 C8 162.4(2)
C2 Fe1 C7 C6 79.1(2)
C3 Fe1 C7 C6 122.7(2)
C10 Fe1 C7 C6 -38.7(2)
C9 Fe1 C7 C6 -82.9(2)
C4 Fe1 C7 C6 163.9(2)
C5 Fe1 C7 C6 -161.7(5)
C1 Fe1 C7 C6 41.7(4)
C8 Fe1 C7 C6 -120.7(3)
C6 C7 C8 C9 -0.9(4)
Fe1 C7 C8 C9 -59.2(2)
C6 C7 C8 Fe1 58.3(2)
C2 Fe1 C8 C7 44.3(5)
C6 Fe1 C8 C7 -36.9(2)
C3 Fe1 C8 C7 82.8(3)
C10 Fe1 C8 C7 -81.3(2)
C9 Fe1 C8 C7 -118.8(3)
C4 Fe1 C8 C7 126.1(2)
C5 Fe1 C8 C7 168.2(2)
C1 Fe1 C8 C7 -149.2(5)
C2 Fe1 C8 C9 163.1(3)
C6 Fe1 C8 C9 81.9(2)
C3 Fe1 C8 C9 -158.4(2)
C10 Fe1 C8 C9 37.5(2)
C4 Fe1 C8 C9 -115.1(2)
C5 Fe1 C8 C9 -73.0(3)
C7 Fe1 C8 C9 118.8(3)
C1 Fe1 C8 C9 -30.3(6)
C7 C8 C9 C10 0.4(4)
Fe1 C8 C9 C10 -59.0(2)
C7 C8 C9 Fe1 59.4(2)
C2 Fe1 C9 C8 -156.3(5)
C6 Fe1 C9 C8 -81.6(3)
C3 Fe1 C9 C8 50.3(5)
C10 Fe1 C9 C8 -119.9(3)
C4 Fe1 C9 C8 84.6(3)
C5 Fe1 C9 C8 127.5(2)
C7 Fe1 C9 C8 -37.8(2)
C1 Fe1 C9 C8 170.2(2)
C2 Fe1 C9 C10 -36.4(6)
C6 Fe1 C9 C10 38.27(19)
C3 Fe1 C9 C10 170.2(3)
C4 Fe1 C9 C10 -155.45(18)
C5 Fe1 C9 C10 -112.61(19)
C7 Fe1 C9 C10 82.1(2)
C1 Fe1 C9 C10 -69.9(2)
C8 Fe1 C9 C10 119.9(3)
C8 C9 C10 C6 0.3(4)
Fe1 C9 C10 C6 -59.2(2)
C8 C9 C10 C11 178.9(3)
Fe1 C9 C10 C11 119.4(3)
C8 C9 C10 Fe1 59.5(2)
C7 C6 C10 C9 -0.8(4)
Fe1 C6 C10 C9 59.5(2)
C7 C6 C10 C11 -179.4(3)
Fe1 C6 C10 C11 -119.0(3)
C7 C6 C10 Fe1 -60.4(2)
C2 Fe1 C10 C9 167.4(2)
C6 Fe1 C10 C9 -118.7(3)
C3 Fe1 C10 C9 -166.7(4)
C4 Fe1 C10 C9 55.2(3)
C5 Fe1 C10 C9 85.8(2)
C7 Fe1 C10 C9 -80.6(2)
C1 Fe1 C10 C9 127.7(2)
C8 Fe1 C10 C9 -37.1(2)
C2 Fe1 C10 C6 -73.9(2)
C3 Fe1 C10 C6 -48.0(5)
C9 Fe1 C10 C6 118.7(3)
C4 Fe1 C10 C6 174.0(3)
C5 Fe1 C10 C6 -155.44(19)
C7 Fe1 C10 C6 38.2(2)
C1 Fe1 C10 C6 -113.6(2)
C8 Fe1 C10 C6 81.6(2)
C2 Fe1 C10 C11 48.5(3)
C6 Fe1 C10 C11 122.4(4)
C3 Fe1 C10 C11 74.5(5)
C9 Fe1 C10 C11 -118.8(4)
C4 Fe1 C10 C11 -63.6(4)
C5 Fe1 C10 C11 -33.0(3)
C7 Fe1 C10 C11 160.6(3)
C1 Fe1 C10 C11 8.9(3)
C8 Fe1 C10 C11 -155.9(3)
C13 N1 C11 C12 -141.0(3)
Pd1 N1 C11 C12 41.0(3)
C13 N1 C11 C10 93.7(3)
Pd1 N1 C11 C10 -84.3(3)
C9 C10 C11 N1 -59.7(4)
C6 C10 C11 N1 118.7(3)
Fe1 C10 C11 N1 28.7(4)
C9 C10 C11 C12 177.0(3)
C6 C10 C11 C12 -4.7(4)
Fe1 C10 C11 C12 -94.6(3)
C11 N1 C13 C14 -175.7(3)
Pd1 N1 C13 C14 2.1(5)
N1 C13 C14 C15 172.7(4)
N1 C13 C14 O1 -4.5(6)
O1 C14 C15 C16 -1.7(5)
C13 C14 C15 C16 -179.2(4)
C14 C15 C16 C17 -1.0(6)
C15 C16 C17 O1 3.3(6)
C24 P1 C18 C19 -169.1(2)
C30 P1 C18 C19 83.7(3)
Pd1 P1 C18 C19 -44.0(3)
C24 P1 C18 C23 9.8(3)
C30 P1 C18 C23 -97.4(3)
Pd1 P1 C18 C23 135.0(2)
C23 C18 C19 C20 1.5(5)
P1 C18 C19 C20 -179.5(3)
C18 C19 C20 C21 -1.1(6)
C19 C20 C21 C22 -1.0(6)
C20 C21 C22 C23 2.6(6)
C21 C22 C23 C18 -2.2(5)
C19 C18 C23 C22 0.1(5)
P1 C18 C23 C22 -178.8(2)
C18 P1 C24 C29 -61.8(3)
C30 P1 C24 C29 47.3(3)
Pd1 P1 C24 C29 179.0(2)
C18 P1 C24 C25 118.9(3)
C30 P1 C24 C25 -132.0(3)
Pd1 P1 C24 C25 -0.3(3)
C29 C24 C25 C26 1.0(5)
P1 C24 C25 C26 -179.7(3)
C24 C25 C26 C27 0.9(6)
C25 C26 C27 C28 -2.2(6)
C26 C27 C28 C29 1.5(6)
C27 C28 C29 C24 0.5(6)
C25 C24 C29 C28 -1.8(5)
P1 C24 C29 C28 178.9(3)
C18 P1 C30 C31 146.8(3)
C24 P1 C30 C31 36.0(3)
Pd1 P1 C30 C31 -93.7(3)
C18 P1 C30 C35 -38.1(3)
C24 P1 C30 C35 -148.9(2)
Pd1 P1 C30 C35 81.3(3)
C35 C30 C31 C32 0.7(5)
P1 C30 C31 C32 175.8(3)
C30 C31 C32 C33 0.5(6)
C31 C32 C33 C34 -1.0(6)
C32 C33 C34 C35 0.3(6)
C31 C30 C35 C34 -1.4(5)
P1 C30 C35 C34 -176.5(3)
C33 C34 C35 C30 0.9(5)
C15 C14 O1 C17 3.6(5)
C13 C14 O1 C17 -178.7(4)
C16 C17 O1 C14 -4.2(6)
